data_4340893
loop_
_publ_author_name
'Sirianni, Eric R.'
'Yap, Glenn P. A.'
'Theopold, Klaus H.'

_publ_section_title
;
 Ferrocenyl-Substituted Tris(pyrazolyl)borates-A New Ligand Type Combining
 Redox Activity with Resistance to Hydrogen Atom Abstraction.
;
_journal_issue 17
_journal_name_full 'Inorganic chemistry'
_journal_page_first 9424
_journal_page_last 9430
_journal_paper_doi 10.1021/ic5015658
_journal_volume 53
_journal_year 2014
_chemical_formula_sum 'C39 H34 B Fe3 N6 Tl'
_chemical_formula_weight 969.45
_chemical_name_systematic
; 
 ? 
;
_space_group_crystal_system triclinic
_space_group_IT_number 2
_space_group_name_Hall '-P 1'
_space_group_name_H-M_alt 'P -1'
_symmetry_space_group_name_Hall '-P 1'
_symmetry_space_group_name_H-M 'P -1'
_atom_sites_solution_hydrogens geom
_audit_creation_method SHELXL-2013
_cell_angle_alpha 107.9235(10)
_cell_angle_beta 113.8710(9)
_cell_angle_gamma 100.7072(10)
_cell_formula_units_Z 2
_cell_length_a 12.4131(8)
_cell_length_b 12.5355(8)
_cell_length_c 13.3993(8)
_cell_measurement_reflns_used 7466
_cell_measurement_temperature 200(2)
_cell_measurement_theta_max 26.19
_cell_measurement_theta_min 2.56
_cell_volume 1694.79(19)
_computing_cell_refinement 'Bruker SAINT'
_computing_data_collection 'Bruker APEX2'
_computing_data_reduction 'Bruker SAINT'
_computing_molecular_graphics 'Bruker SHELXTL'
_computing_publication_material 'Bruker SHELXTL'
_computing_structure_refinement 'SHELXL-2013 (Sheldrick, 2013)'
_computing_structure_solution 'SHELXS-97 (Sheldrick 2008)'
_diffrn_ambient_temperature 200(2)
_diffrn_detector_area_resol_mean 8.33
_diffrn_measured_fraction_theta_full 1.000
_diffrn_measured_fraction_theta_max 0.999
_diffrn_measurement_device_type 'Bruker AXS APEX diffractometer'
_diffrn_measurement_method '\f and \w scans'
_diffrn_radiation_type MoK\a
_diffrn_radiation_wavelength 0.71073
_diffrn_reflns_av_R_equivalents 0.0305
_diffrn_reflns_av_unetI/netI 0.0358
_diffrn_reflns_Laue_measured_fraction_full 1.000
_diffrn_reflns_Laue_measured_fraction_max 0.999
_diffrn_reflns_limit_h_max 16
_diffrn_reflns_limit_h_min -16
_diffrn_reflns_limit_k_max 16
_diffrn_reflns_limit_k_min -16
_diffrn_reflns_limit_l_max 17
_diffrn_reflns_limit_l_min -17
_diffrn_reflns_number 22641
_diffrn_reflns_point_group_measured_fraction_full 1.000
_diffrn_reflns_point_group_measured_fraction_max 0.999
_diffrn_reflns_theta_full 25.242
_diffrn_reflns_theta_max 27.495
_diffrn_reflns_theta_min 1.837
_exptl_absorpt_coefficient_mu 6.038
_exptl_absorpt_correction_T_max 0.7456
_exptl_absorpt_correction_T_min 0.5942
_exptl_absorpt_correction_type multi-scan
_exptl_absorpt_process_details 'APEX2 (Bruker, 2007)'
_exptl_crystal_colour orange
_exptl_crystal_density_diffrn 1.900
_exptl_crystal_description needle
_exptl_crystal_F_000 948
_exptl_crystal_size_max 0.166
_exptl_crystal_size_mid 0.081
_exptl_crystal_size_min 0.064
_refine_diff_density_max 0.704
_refine_diff_density_min -0.460
_refine_diff_density_rms 0.101
_refine_ls_extinction_method none
_refine_ls_goodness_of_fit_ref 1.018
_refine_ls_hydrogen_treatment constr
_refine_ls_matrix_type full
_refine_ls_number_parameters 451
_refine_ls_number_reflns 7774
_refine_ls_number_restraints 0
_refine_ls_restrained_S_all 1.018
_refine_ls_R_factor_all 0.0332
_refine_ls_R_factor_gt 0.0261
_refine_ls_shift/su_max 0.001
_refine_ls_shift/su_mean 0.000
_refine_ls_structure_factor_coef Fsqd
_refine_ls_weighting_details 'w=1/[\s^2^(Fo^2^)+(0.0274P)^2^] where P=(Fo^2^+2Fc^2^)/3'
_refine_ls_weighting_scheme calc
_refine_ls_wR_factor_gt 0.0534
_refine_ls_wR_factor_ref 0.0561
_reflns_Friedel_coverage 0.000
_reflns_number_gt 6862
_reflns_number_total 7774
_reflns_threshold_expression 'I > 2\s(I)'
_cod_data_source_file ic5015658_si_002.cif
_cod_data_source_block kla0262
_cod_depositor_comments 'Adding full bibliography for 4340887--4340894.cif.'
_cod_original_cell_volume 1694.79(18)
_cod_database_code 4340893
_shelx_space_group_comment
; 
The symmetry employed for this shelxl refinement is uniquely defined 
by the following loop, which should always be used as a source of 
symmetry information in preference to the above space-group names. 
They are only intended as comments. 
;
_shelx_estimated_absorpt_t_min 0.434
_shelx_estimated_absorpt_t_max 0.699
_shelxl_version_number 2013-4

loop_
_space_group_symop_operation_xyz
'x, y, z'
'-x, -y, -z'

loop_
_atom_site_label
_atom_site_type_symbol
_atom_site_fract_x
_atom_site_fract_y
_atom_site_fract_z
_atom_site_U_iso_or_equiv
_atom_site_adp_type
_atom_site_occupancy
_atom_site_site_symmetry_order
_atom_site_calc_flag
_atom_site_refinement_flags_posn
_atom_site_refinement_flags_adp
Tl1 Tl 0.29032(2) 0.12661(2) 0.92895(2) 0.02613(4) Uani 1 1 d . .
B1 B 0.0247(3) 0.1923(3) 0.7556(3) 0.0282(8) Uani 1 1 d . .
H1 H -0.0498 0.2100 0.7076 0.034 Uiso 1 1 calc R U
Fe1 Fe 0.55361(4) 0.45832(4) 1.23587(4) 0.02421(10) Uani 1 1 d . .
Fe2 Fe 0.44217(5) 0.00430(4) 0.68247(4) 0.03078(11) Uani 1 1 d . .
Fe3 Fe -0.02048(4) -0.33175(4) 0.77138(4) 0.02481(10) Uani 1 1 d . .
N1 N 0.2082(2) 0.2989(2) 0.9718(2) 0.0238(6) Uani 1 1 d . .
N2 N 0.1110(2) 0.3024(2) 0.8776(2) 0.0245(6) Uani 1 1 d . .
N3 N 0.2146(2) 0.1621(2) 0.7350(2) 0.0260(6) Uani 1 1 d . .
N4 N 0.0958(2) 0.1665(2) 0.6843(2) 0.0267(6) Uani 1 1 d . .
N5 N 0.0520(2) 0.0193(2) 0.8149(2) 0.0274(6) Uani 1 1 d . .
N6 N -0.0231(2) 0.0808(2) 0.7745(2) 0.0266(6) Uani 1 1 d . .
C1 C 0.2636(3) 0.4097(3) 1.0615(3) 0.0231(6) Uani 1 1 d . .
C2 C 0.2028(3) 0.4846(3) 1.0255(3) 0.0297(7) Uani 1 1 d . .
H2A H 0.2229 0.5672 1.0716 0.036 Uiso 1 1 calc R U
C3 C 0.1077(3) 0.4137(3) 0.9092(3) 0.0309(8) Uani 1 1 d . .
H3A H 0.0492 0.4393 0.8593 0.037 Uiso 1 1 calc R U
C4 C 0.5825(3) 0.4167(3) 1.0909(3) 0.0337(8) Uani 1 1 d . .
H4A H 0.5204 0.3911 1.0093 0.040 Uiso 1 1 calc R U
C5 C 0.6141(3) 0.3411(3) 1.1486(3) 0.0318(8) Uani 1 1 d . .
H5A H 0.5771 0.2560 1.1128 0.038 Uiso 1 1 calc R U
C6 C 0.7107(3) 0.4145(3) 1.2692(3) 0.0373(8) Uani 1 1 d . .
H6A H 0.7502 0.3876 1.3289 0.045 Uiso 1 1 calc R U
C7 C 0.7381(3) 0.5356(3) 1.2850(3) 0.0361(8) Uani 1 1 d . .
H7A H 0.7994 0.6042 1.3572 0.043 Uiso 1 1 calc R U
C8 C 0.6584(3) 0.5363(3) 1.1747(3) 0.0345(8) Uani 1 1 d . .
H8A H 0.6563 0.6054 1.1597 0.041 Uiso 1 1 calc R U
C9 C 0.4026(3) 0.3596(3) 1.2343(3) 0.0260(7) Uani 1 1 d . .
H9A H 0.3647 0.2746 1.1959 0.031 Uiso 1 1 calc R U
C10 C 0.5032(3) 0.4291(3) 1.3543(3) 0.0308(8) Uani 1 1 d . .
H10A H 0.5447 0.3989 1.4101 0.037 Uiso 1 1 calc R U
C11 C 0.5310(3) 0.5515(3) 1.3762(3) 0.0314(8) Uani 1 1 d . .
H11A H 0.5941 0.6179 1.4494 0.038 Uiso 1 1 calc R U
C12 C 0.4484(3) 0.5580(3) 1.2699(3) 0.0285(7) Uani 1 1 d . .
H12A H 0.4471 0.6296 1.2597 0.034 Uiso 1 1 calc R U
C13 C 0.3678(3) 0.4395(3) 1.1809(3) 0.0243(7) Uani 1 1 d . .
C14 C 0.2480(3) 0.1427(3) 0.6495(3) 0.0261(7) Uani 1 1 d . .
C15 C 0.1508(3) 0.1340(3) 0.5427(3) 0.0314(8) Uani 1 1 d . .
H15A H 0.1497 0.1202 0.4684 0.038 Uiso 1 1 calc R U
C16 C 0.0580(3) 0.1498(3) 0.5698(3) 0.0307(7) Uani 1 1 d . .
H16A H -0.0210 0.1489 0.5158 0.037 Uiso 1 1 calc R U
C17 C 0.4233(4) -0.0871(4) 0.7807(4) 0.0487(11) Uani 1 1 d . .
H17A H 0.4338 -0.0538 0.8595 0.058 Uiso 1 1 calc R U
C18 C 0.5186(5) -0.1031(4) 0.7521(4) 0.0590(13) Uani 1 1 d . .
H18A H 0.6048 -0.0815 0.8087 0.071 Uiso 1 1 calc R U
C19 C 0.4646(6) -0.1563(4) 0.6256(5) 0.0661(15) Uani 1 1 d . .
H19A H 0.5075 -0.1772 0.5821 0.079 Uiso 1 1 calc R U
C20 C 0.3342(5) -0.1732(4) 0.5750(4) 0.0652(14) Uani 1 1 d . .
H20A H 0.2741 -0.2075 0.4915 0.078 Uiso 1 1 calc R U
C21 C 0.3102(4) -0.1295(4) 0.6718(4) 0.0537(11) Uani 1 1 d . .
H21A H 0.2309 -0.1290 0.6642 0.064 Uiso 1 1 calc R U
C22 C 0.4840(3) 0.1791(3) 0.7874(3) 0.0295(7) Uani 1 1 d . .
H22A H 0.4891 0.2088 0.8641 0.035 Uiso 1 1 calc R U
C23 C 0.5841(3) 0.1655(3) 0.7659(3) 0.0343(8) Uani 1 1 d . .
H23A H 0.6683 0.1852 0.8260 0.041 Uiso 1 1 calc R U
C24 C 0.5382(3) 0.1176(3) 0.6396(3) 0.0335(8) Uani 1 1 d . .
H24A H 0.5857 0.0992 0.6004 0.040 Uiso 1 1 calc R U
C25 C 0.4087(3) 0.1021(3) 0.5828(3) 0.0274(7) Uani 1 1 d . .
H25A H 0.3542 0.0713 0.4983 0.033 Uiso 1 1 calc R U
C26 C 0.3733(3) 0.1401(3) 0.6731(3) 0.0261(7) Uani 1 1 d . .
C27 C -0.0176(3) -0.0680(3) 0.8251(3) 0.0266(7) Uani 1 1 d . .
C28 C -0.1381(3) -0.0633(3) 0.7899(3) 0.0356(8) Uani 1 1 d . .
H28A H -0.2066 -0.1151 0.7873 0.043 Uiso 1 1 calc R U
C29 C -0.1369(3) 0.0314(3) 0.7599(3) 0.0319(8) Uani 1 1 d . .
H29A H -0.2058 0.0581 0.7330 0.038 Uiso 1 1 calc R U
C30 C -0.0420(4) -0.4092(4) 0.6037(3) 0.0409(9) Uani 1 1 d . .
H30A H 0.0154 -0.3837 0.5784 0.049 Uiso 1 1 calc R U
C31 C -0.0422(4) -0.4938(3) 0.6527(3) 0.0400(9) Uani 1 1 d . .
H31A H 0.0150 -0.5355 0.6663 0.048 Uiso 1 1 calc R U
C32 C -0.1423(3) -0.5055(3) 0.6779(3) 0.0394(9) Uani 1 1 d . .
H32A H -0.1637 -0.5562 0.7122 0.047 Uiso 1 1 calc R U
C33 C -0.2055(3) -0.4294(3) 0.6441(3) 0.0395(9) Uani 1 1 d . .
H33A H -0.2771 -0.4206 0.6506 0.047 Uiso 1 1 calc R U
C34 C -0.1433(3) -0.3689(3) 0.5987(3) 0.0374(9) Uani 1 1 d . .
H34A H -0.1650 -0.3113 0.5700 0.045 Uiso 1 1 calc R U
C35 C 0.1390(3) -0.1826(3) 0.8689(3) 0.0294(7) Uani 1 1 d . .
H35A H 0.1904 -0.1528 0.8397 0.035 Uiso 1 1 calc R U
C36 C 0.1531(3) -0.2663(3) 0.9201(3) 0.0322(8) Uani 1 1 d . .
H36A H 0.2156 -0.3021 0.9312 0.039 Uiso 1 1 calc R U
C37 C 0.0578(3) -0.2872(3) 0.9517(3) 0.0306(7) Uani 1 1 d . .
H37A H 0.0450 -0.3396 0.9874 0.037 Uiso 1 1 calc R U
C38 C -0.0147(3) -0.2164(3) 0.9207(3) 0.0301(7) Uani 1 1 d . .
H38A H -0.0847 -0.2129 0.9325 0.036 Uiso 1 1 calc R U
C39 C 0.0344(3) -0.1510(3) 0.8689(3) 0.0268(7) Uani 1 1 d . .

loop_
_atom_site_aniso_label
_atom_site_aniso_U_11
_atom_site_aniso_U_22
_atom_site_aniso_U_33
_atom_site_aniso_U_23
_atom_site_aniso_U_13
_atom_site_aniso_U_12
Tl1 0.02335(7) 0.02842(7) 0.02631(7) 0.01321(5) 0.01044(5) 0.01024(5)
B1 0.0225(19) 0.034(2) 0.028(2) 0.0142(17) 0.0102(16) 0.0117(16)
Fe1 0.0218(2) 0.0247(2) 0.0244(2) 0.0101(2) 0.0109(2) 0.00669(19)
Fe2 0.0439(3) 0.0267(3) 0.0307(3) 0.0158(2) 0.0212(2) 0.0182(2)
Fe3 0.0229(2) 0.0289(2) 0.0218(2) 0.0098(2) 0.0115(2) 0.00818(19)
N1 0.0211(13) 0.0251(14) 0.0229(14) 0.0110(12) 0.0083(11) 0.0082(11)
N2 0.0230(14) 0.0271(14) 0.0236(14) 0.0118(12) 0.0101(12) 0.0106(11)
N3 0.0268(14) 0.0283(14) 0.0244(14) 0.0118(12) 0.0127(12) 0.0120(12)
N4 0.0250(14) 0.0283(15) 0.0244(14) 0.0119(12) 0.0099(12) 0.0091(12)
N5 0.0234(14) 0.0292(15) 0.0287(15) 0.0143(13) 0.0110(12) 0.0089(12)
N6 0.0203(14) 0.0298(15) 0.0246(14) 0.0101(12) 0.0085(12) 0.0072(12)
C1 0.0230(16) 0.0226(16) 0.0266(17) 0.0116(14) 0.0143(14) 0.0075(13)
C2 0.0306(18) 0.0249(17) 0.0322(19) 0.0124(15) 0.0135(16) 0.0111(14)
C3 0.0320(19) 0.0322(18) 0.036(2) 0.0207(16) 0.0162(16) 0.0184(15)
C4 0.0345(19) 0.037(2) 0.0282(18) 0.0102(16) 0.0173(16) 0.0130(16)
C5 0.0282(18) 0.0291(18) 0.042(2) 0.0121(16) 0.0233(17) 0.0107(15)
C6 0.0269(18) 0.049(2) 0.044(2) 0.0244(19) 0.0201(17) 0.0178(17)
C7 0.0234(18) 0.040(2) 0.035(2) 0.0068(17) 0.0152(16) 0.0022(15)
C8 0.040(2) 0.0280(18) 0.041(2) 0.0155(16) 0.0262(18) 0.0077(16)
C9 0.0253(17) 0.0275(17) 0.0289(17) 0.0137(14) 0.0158(14) 0.0085(14)
C10 0.0317(19) 0.043(2) 0.0241(17) 0.0195(16) 0.0148(15) 0.0160(16)
C11 0.0270(18) 0.0339(19) 0.0263(18) 0.0064(15) 0.0121(15) 0.0101(15)
C12 0.0300(18) 0.0252(17) 0.0305(18) 0.0101(15) 0.0154(15) 0.0123(14)
C13 0.0210(16) 0.0239(16) 0.0287(17) 0.0108(14) 0.0133(14) 0.0076(13)
C14 0.0343(18) 0.0189(15) 0.0240(17) 0.0096(13) 0.0131(15) 0.0095(14)
C15 0.039(2) 0.0319(18) 0.0274(18) 0.0134(15) 0.0194(16) 0.0123(16)
C16 0.0337(19) 0.0325(18) 0.0226(17) 0.0137(15) 0.0105(15) 0.0100(15)
C17 0.079(3) 0.048(2) 0.058(3) 0.040(2) 0.048(3) 0.038(2)
C18 0.092(4) 0.064(3) 0.071(3) 0.053(3) 0.052(3) 0.058(3)
C19 0.127(5) 0.039(2) 0.085(4) 0.040(3) 0.079(4) 0.053(3)
C20 0.102(4) 0.022(2) 0.051(3) 0.013(2) 0.029(3) 0.008(2)
C21 0.064(3) 0.038(2) 0.073(3) 0.033(2) 0.039(3) 0.017(2)
C22 0.0370(19) 0.0280(17) 0.0219(17) 0.0075(14) 0.0155(15) 0.0114(15)
C23 0.0321(19) 0.036(2) 0.0291(19) 0.0105(16) 0.0131(16) 0.0120(16)
C24 0.042(2) 0.0317(19) 0.038(2) 0.0175(16) 0.0264(18) 0.0182(16)
C25 0.0352(19) 0.0257(17) 0.0239(17) 0.0112(14) 0.0162(15) 0.0114(14)
C26 0.0376(19) 0.0193(15) 0.0282(17) 0.0130(14) 0.0190(15) 0.0128(14)
C27 0.0271(17) 0.0269(17) 0.0225(16) 0.0074(14) 0.0134(14) 0.0050(14)
C28 0.0310(19) 0.036(2) 0.044(2) 0.0171(18) 0.0235(18) 0.0092(16)
C29 0.0226(17) 0.0350(19) 0.0333(19) 0.0113(16) 0.0120(15) 0.0102(15)
C30 0.039(2) 0.052(2) 0.0260(19) 0.0079(18) 0.0181(17) 0.0146(18)
C31 0.038(2) 0.038(2) 0.0292(19) 0.0022(16) 0.0112(17) 0.0166(17)
C32 0.039(2) 0.0300(19) 0.031(2) 0.0063(16) 0.0104(17) 0.0019(16)
C33 0.0233(18) 0.043(2) 0.032(2) 0.0031(17) 0.0084(16) 0.0052(16)
C34 0.039(2) 0.040(2) 0.0231(18) 0.0099(16) 0.0076(16) 0.0169(17)
C35 0.0228(17) 0.0334(18) 0.0306(18) 0.0142(16) 0.0138(15) 0.0049(14)
C36 0.0258(18) 0.0352(19) 0.0237(17) 0.0102(15) 0.0051(15) 0.0075(15)
C37 0.037(2) 0.0306(18) 0.0207(16) 0.0112(14) 0.0127(15) 0.0076(15)
C38 0.0323(19) 0.0313(18) 0.0252(17) 0.0082(15) 0.0177(15) 0.0065(15)
C39 0.0272(17) 0.0275(17) 0.0237(17) 0.0099(14) 0.0130(14) 0.0065(14)

loop_
_atom_type_symbol
_atom_type_description
_atom_type_scat_dispersion_real
_atom_type_scat_dispersion_imag
_atom_type_scat_source
C C 0.0033 0.0016 'International Tables Vol C Tables 4.2.6.8 and 6.1.1.4'
H H 0.0000 0.0000 'International Tables Vol C Tables 4.2.6.8 and 6.1.1.4'
N N 0.0061 0.0033 'International Tables Vol C Tables 4.2.6.8 and 6.1.1.4'
B B 0.0013 0.0007 'International Tables Vol C Tables 4.2.6.8 and 6.1.1.4'
Fe Fe 0.3463 0.8444 'International Tables Vol C Tables 4.2.6.8 and 6.1.1.4'
Tl Tl -2.8358 9.6688 'International Tables Vol C Tables 4.2.6.8 and 6.1.1.4'

loop_
_geom_angle_atom_site_label_1
_geom_angle_atom_site_label_2
_geom_angle_atom_site_label_3
_geom_angle
N5 Tl1 N1 76.93(8)
N5 Tl1 N3 75.96(8)
N1 Tl1 N3 75.34(8)
N2 B1 N4 110.3(3)
N2 B1 N6 110.7(3)
N4 B1 N6 110.1(3)
N2 B1 H1 108.6
N4 B1 H1 108.6
N6 B1 H1 108.6
C10 Fe1 C9 40.86(13)
C10 Fe1 C6 104.87(14)
C9 Fe1 C6 122.18(14)
C10 Fe1 C5 120.49(14)
C9 Fe1 C5 107.41(13)
C6 Fe1 C5 40.65(14)
C10 Fe1 C11 40.70(13)
C9 Fe1 C11 68.39(13)
C6 Fe1 C11 119.94(14)
C5 Fe1 C11 155.84(14)
C10 Fe1 C7 121.63(14)
C9 Fe1 C7 158.39(14)
C6 Fe1 C7 40.73(14)
C5 Fe1 C7 68.22(14)
C11 Fe1 C7 106.46(14)
C10 Fe1 C4 157.59(14)
C9 Fe1 C4 123.55(14)
C6 Fe1 C4 68.08(15)
C5 Fe1 C4 40.45(13)
C11 Fe1 C4 161.36(14)
C7 Fe1 C4 67.76(14)
C10 Fe1 C8 158.92(15)
C9 Fe1 C8 159.61(14)
C6 Fe1 C8 68.19(15)
C5 Fe1 C8 68.02(14)
C11 Fe1 C8 124.10(14)
C7 Fe1 C8 40.33(14)
C4 Fe1 C8 40.18(14)
C10 Fe1 C12 68.42(13)
C9 Fe1 C12 68.30(13)
C6 Fe1 C12 156.52(15)
C5 Fe1 C12 162.13(14)
C11 Fe1 C12 40.47(13)
C7 Fe1 C12 122.26(14)
C4 Fe1 C12 126.33(14)
C8 Fe1 C12 109.58(14)
C10 Fe1 C13 68.91(13)
C9 Fe1 C13 41.00(12)
C6 Fe1 C13 160.13(14)
C5 Fe1 C13 125.02(13)
C11 Fe1 C13 68.39(13)
C7 Fe1 C13 158.57(14)
C4 Fe1 C13 110.11(14)
C8 Fe1 C13 124.13(14)
C12 Fe1 C13 40.47(12)
C18 Fe2 C23 105.96(19)
C18 Fe2 C22 121.95(17)
C23 Fe2 C22 40.63(13)
C18 Fe2 C19 40.57(19)
C23 Fe2 C19 123.6(2)
C22 Fe2 C19 159.1(2)
C18 Fe2 C21 67.97(19)
C23 Fe2 C21 155.23(17)
C22 Fe2 C21 120.66(16)
C19 Fe2 C21 68.31(19)
C18 Fe2 C20 68.2(2)
C23 Fe2 C20 161.60(19)
C22 Fe2 C20 157.3(2)
C19 Fe2 C20 40.8(2)
C21 Fe2 C20 40.59(18)
C18 Fe2 C17 40.57(16)
C23 Fe2 C17 119.59(17)
C22 Fe2 C17 105.50(15)
C19 Fe2 C17 68.32(17)
C21 Fe2 C17 40.22(17)
C20 Fe2 C17 68.14(18)
C18 Fe2 C24 121.06(17)
C23 Fe2 C24 40.72(14)
C22 Fe2 C24 68.66(14)
C19 Fe2 C24 108.28(17)
C21 Fe2 C24 163.00(17)
C20 Fe2 C24 126.05(17)
C17 Fe2 C24 155.64(17)
C18 Fe2 C25 157.59(16)
C23 Fe2 C25 68.08(14)
C22 Fe2 C25 68.49(13)
C19 Fe2 C25 123.45(16)
C21 Fe2 C25 126.44(16)
C20 Fe2 C25 110.24(17)
C17 Fe2 C25 161.38(15)
C24 Fe2 C25 40.42(13)
C18 Fe2 C26 159.33(16)
C23 Fe2 C26 68.57(13)
C22 Fe2 C26 41.07(13)
C19 Fe2 C26 158.83(19)
C21 Fe2 C26 108.17(16)
C20 Fe2 C26 122.98(19)
C17 Fe2 C26 123.39(14)
C24 Fe2 C26 68.62(13)
C25 Fe2 C26 40.68(12)
C34 Fe3 C30 41.07(14)
C34 Fe3 C36 154.95(15)
C30 Fe3 C36 120.19(15)
C34 Fe3 C35 119.49(15)
C30 Fe3 C35 106.93(15)
C36 Fe3 C35 40.77(13)
C34 Fe3 C32 68.00(15)
C30 Fe3 C32 67.90(16)
C36 Fe3 C32 126.56(15)
C35 Fe3 C32 163.07(15)
C34 Fe3 C37 162.48(14)
C30 Fe3 C37 155.46(15)
C36 Fe3 C37 40.66(13)
C35 Fe3 C37 68.56(13)
C32 Fe3 C37 109.01(14)
C34 Fe3 C38 125.08(14)
C30 Fe3 C38 162.33(15)
C36 Fe3 C38 68.19(14)
C35 Fe3 C38 68.41(13)
C32 Fe3 C38 121.39(14)
C37 Fe3 C38 40.46(13)
C34 Fe3 C33 40.49(15)
C30 Fe3 C33 68.39(15)
C36 Fe3 C33 163.38(15)
C35 Fe3 C33 154.57(15)
C32 Fe3 C33 40.37(15)
C37 Fe3 C33 126.10(15)
C38 Fe3 C33 108.05(14)
C34 Fe3 C39 106.40(14)
C30 Fe3 C39 124.62(15)
C36 Fe3 C39 68.72(13)
C35 Fe3 C39 40.88(13)
C32 Fe3 C39 155.34(14)
C37 Fe3 C39 68.70(13)
C38 Fe3 C39 40.83(12)
C33 Fe3 C39 119.80(14)
C34 Fe3 C31 68.38(15)
C30 Fe3 C31 40.38(15)
C36 Fe3 C31 108.33(15)
C35 Fe3 C31 125.48(14)
C32 Fe3 C31 40.31(15)
C37 Fe3 C31 121.34(15)
C38 Fe3 C31 156.02(15)
C33 Fe3 C31 68.10(15)
C39 Fe3 C31 162.13(15)
C1 N1 N2 106.5(2)
C1 N1 Tl1 131.34(19)
N2 N1 Tl1 118.69(18)
C3 N2 N1 109.4(3)
C3 N2 B1 127.9(3)
N1 N2 B1 122.6(2)
C14 N3 N4 106.4(2)
C14 N3 Tl1 132.9(2)
N4 N3 Tl1 117.34(18)
C16 N4 N3 109.2(3)
C16 N4 B1 128.0(3)
N3 N4 B1 122.7(3)
C27 N5 N6 106.9(3)
C27 N5 Tl1 129.5(2)
N6 N5 Tl1 118.28(18)
C29 N6 N5 109.1(3)
C29 N6 B1 128.1(3)
N5 N6 B1 122.8(3)
N1 C1 C2 110.1(3)
N1 C1 C13 122.5(3)
C2 C1 C13 127.3(3)
C3 C2 C1 105.3(3)
C3 C2 H2A 127.4
C1 C2 H2A 127.4
N2 C3 C2 108.7(3)
N2 C3 H3A 125.6
C2 C3 H3A 125.6
C8 C4 C5 108.5(3)
C8 C4 Fe1 70.07(19)
C5 C4 Fe1 69.52(19)
C8 C4 H4A 125.8
C5 C4 H4A 125.8
Fe1 C4 H4A 126.2
C4 C5 C6 107.8(3)
C4 C5 Fe1 70.03(19)
C6 C5 Fe1 69.62(19)
C4 C5 H5A 126.1
C6 C5 H5A 126.1
Fe1 C5 H5A 125.9
C5 C6 C7 107.7(3)
C5 C6 Fe1 69.73(19)
C7 C6 Fe1 69.92(19)
C5 C6 H6A 126.2
C7 C6 H6A 126.2
Fe1 C6 H6A 125.8
C8 C7 C6 108.0(3)
C8 C7 Fe1 70.0(2)
C6 C7 Fe1 69.35(19)
C8 C7 H7A 126.0
C6 C7 H7A 126.0
Fe1 C7 H7A 126.2
C4 C8 C7 108.0(3)
C4 C8 Fe1 69.75(19)
C7 C8 Fe1 69.7(2)
C4 C8 H8A 126.0
C7 C8 H8A 126.0
Fe1 C8 H8A 126.2
C10 C9 C13 108.4(3)
C10 C9 Fe1 69.41(18)
C13 C9 Fe1 70.39(17)
C10 C9 H9A 125.8
C13 C9 H9A 125.8
Fe1 C9 H9A 126.0
C11 C10 C9 107.8(3)
C11 C10 Fe1 70.14(19)
C9 C10 Fe1 69.72(18)
C11 C10 H10A 126.1
C9 C10 H10A 126.1
Fe1 C10 H10A 125.6
C10 C11 C12 108.2(3)
C10 C11 Fe1 69.16(19)
C12 C11 Fe1 70.11(19)
C10 C11 H11A 125.9
C12 C11 H11A 125.9
Fe1 C11 H11A 126.4
C11 C12 C13 108.6(3)
C11 C12 Fe1 69.42(18)
C13 C12 Fe1 69.99(17)
C11 C12 H12A 125.7
C13 C12 H12A 125.7
Fe1 C12 H12A 126.5
C12 C13 C9 106.9(3)
C12 C13 C1 124.8(3)
C9 C13 C1 128.1(3)
C12 C13 Fe1 69.54(18)
C9 C13 Fe1 68.61(17)
C1 C13 Fe1 130.3(2)
N3 C14 C15 110.4(3)
N3 C14 C26 122.1(3)
C15 C14 C26 127.3(3)
C16 C15 C14 104.3(3)
C16 C15 H15A 127.8
C14 C15 H15A 127.8
N4 C16 C15 109.6(3)
N4 C16 H16A 125.2
C15 C16 H16A 125.2
C21 C17 C18 107.7(4)
C21 C17 Fe2 69.7(2)
C18 C17 Fe2 69.1(2)
C21 C17 H17A 126.2
C18 C17 H17A 126.2
Fe2 C17 H17A 126.6
C19 C18 C17 108.6(5)
C19 C18 Fe2 70.0(2)
C17 C18 Fe2 70.3(2)
C19 C18 H18A 125.7
C17 C18 H18A 125.7
Fe2 C18 H18A 125.6
C18 C19 C20 107.6(4)
C18 C19 Fe2 69.4(2)
C20 C19 Fe2 69.9(2)
C18 C19 H19A 126.2
C20 C19 H19A 126.2
Fe2 C19 H19A 126.1
C21 C20 C19 107.5(4)
C21 C20 Fe2 69.5(2)
C19 C20 Fe2 69.3(3)
C21 C20 H20A 126.3
C19 C20 H20A 126.3
Fe2 C20 H20A 126.5
C17 C21 C20 108.6(4)
C17 C21 Fe2 70.1(2)
C20 C21 Fe2 69.9(2)
C17 C21 H21A 125.7
C20 C21 H21A 125.7
Fe2 C21 H21A 125.9
C23 C22 C26 108.1(3)
C23 C22 Fe2 69.63(19)
C26 C22 Fe2 70.35(18)
C23 C22 H22A 126.0
C26 C22 H22A 126.0
Fe2 C22 H22A 125.6
C22 C23 C24 108.8(3)
C22 C23 Fe2 69.7(2)
C24 C23 Fe2 70.2(2)
C22 C23 H23A 125.6
C24 C23 H23A 125.6
Fe2 C23 H23A 126.0
C25 C24 C23 107.4(3)
C25 C24 Fe2 69.91(19)
C23 C24 Fe2 69.0(2)
C25 C24 H24A 126.3
C23 C24 H24A 126.3
Fe2 C24 H24A 126.3
C24 C25 C26 108.9(3)
C24 C25 Fe2 69.67(19)
C26 C25 Fe2 69.89(17)
C24 C25 H25A 125.6
C26 C25 H25A 125.6
Fe2 C25 H25A 126.5
C25 C26 C22 106.8(3)
C25 C26 C14 124.9(3)
C22 C26 C14 128.3(3)
C25 C26 Fe2 69.43(17)
C22 C26 Fe2 68.59(18)
C14 C26 Fe2 129.1(2)
N5 C27 C28 109.5(3)
N5 C27 C39 121.7(3)
C28 C27 C39 128.8(3)
C29 C28 C27 105.5(3)
C29 C28 H28A 127.3
C27 C28 H28A 127.3
N6 C29 C28 109.1(3)
N6 C29 H29A 125.5
C28 C29 H29A 125.5
C31 C30 C34 107.8(3)
C31 C30 Fe3 70.3(2)
C34 C30 Fe3 69.2(2)
C31 C30 H30A 126.1
C34 C30 H30A 126.1
Fe3 C30 H30A 126.0
C32 C31 C30 107.8(3)
C32 C31 Fe3 69.6(2)
C30 C31 Fe3 69.3(2)
C32 C31 H31A 126.1
C30 C31 H31A 126.1
Fe3 C31 H31A 126.5
C31 C32 C33 108.8(3)
C31 C32 Fe3 70.1(2)
C33 C32 Fe3 70.0(2)
C31 C32 H32A 125.6
C33 C32 H32A 125.6
Fe3 C32 H32A 125.9
C32 C33 C34 107.6(3)
C32 C33 Fe3 69.6(2)
C34 C33 Fe3 69.1(2)
C32 C33 H33A 126.2
C34 C33 H33A 126.2
Fe3 C33 H33A 126.6
C33 C34 C30 108.0(3)
C33 C34 Fe3 70.4(2)
C30 C34 Fe3 69.7(2)
C33 C34 H34A 126.0
C30 C34 H34A 126.0
Fe3 C34 H34A 125.4
C36 C35 C39 108.2(3)
C36 C35 Fe3 69.60(18)
C39 C35 Fe3 69.91(18)
C36 C35 H35A 125.9
C39 C35 H35A 125.9
Fe3 C35 H35A 126.2
C37 C36 C35 108.2(3)
C37 C36 Fe3 69.80(19)
C35 C36 Fe3 69.63(18)
C37 C36 H36A 125.9
C35 C36 H36A 125.9
Fe3 C36 H36A 126.2
C38 C37 C36 107.9(3)
C38 C37 Fe3 69.80(18)
C36 C37 Fe3 69.54(19)
C38 C37 H37A 126.1
C36 C37 H37A 126.1
Fe3 C37 H37A 126.2
C37 C38 C39 108.8(3)
C37 C38 Fe3 69.74(19)
C39 C38 Fe3 69.79(18)
C37 C38 H38A 125.6
C39 C38 H38A 125.6
Fe3 C38 H38A 126.4
C38 C39 C35 107.0(3)
C38 C39 C27 124.3(3)
C35 C39 C27 128.7(3)
C38 C39 Fe3 69.38(18)
C35 C39 Fe3 69.21(18)
C27 C39 Fe3 126.3(2)

loop_
_geom_bond_atom_site_label_1
_geom_bond_atom_site_label_2
_geom_bond_distance
Tl1 N5 2.549(3)
Tl1 N1 2.562(3)
Tl1 N3 2.594(3)
B1 N2 1.539(5)
B1 N4 1.546(4)
B1 N6 1.550(5)
B1 H1 1.0000
Fe1 C10 2.030(3)
Fe1 C9 2.034(3)
Fe1 C6 2.037(3)
Fe1 C5 2.038(3)
Fe1 C11 2.043(3)
Fe1 C7 2.045(3)
Fe1 C4 2.045(3)
Fe1 C8 2.049(3)
Fe1 C12 2.052(3)
Fe1 C13 2.058(3)
Fe2 C18 2.029(4)
Fe2 C23 2.032(4)
Fe2 C22 2.034(3)
Fe2 C19 2.036(4)
Fe2 C21 2.039(4)
Fe2 C20 2.044(4)
Fe2 C17 2.045(4)
Fe2 C24 2.048(3)
Fe2 C25 2.051(3)
Fe2 C26 2.057(3)
Fe3 C34 2.028(3)
Fe3 C30 2.034(4)
Fe3 C36 2.037(3)
Fe3 C35 2.037(3)
Fe3 C32 2.040(4)
Fe3 C37 2.040(3)
Fe3 C38 2.041(3)
Fe3 C33 2.045(3)
Fe3 C39 2.046(3)
Fe3 C31 2.047(3)
N1 C1 1.339(4)
N1 N2 1.369(3)
N2 C3 1.341(4)
N3 C14 1.338(4)
N3 N4 1.372(3)
N4 C16 1.342(4)
N5 C27 1.341(4)
N5 N6 1.368(4)
N6 C29 1.340(4)
C1 C2 1.390(4)
C1 C13 1.466(4)
C2 C3 1.371(5)
C2 H2A 0.9500
C3 H3A 0.9500
C4 C8 1.406(5)
C4 C5 1.412(5)
C4 H4A 0.9500
C5 C6 1.416(5)
C5 H5A 0.9500
C6 C7 1.420(5)
C6 H6A 0.9500
C7 C8 1.411(5)
C7 H7A 0.9500
C8 H8A 0.9500
C9 C10 1.419(5)
C9 C13 1.433(4)
C9 H9A 0.9500
C10 C11 1.416(5)
C10 H10A 0.9500
C11 C12 1.417(5)
C11 H11A 0.9500
C12 C13 1.422(4)
C12 H12A 0.9500
C14 C15 1.405(4)
C14 C26 1.465(4)
C15 C16 1.371(5)
C15 H15A 0.9500
C16 H16A 0.9500
C17 C21 1.404(6)
C17 C18 1.412(6)
C17 H17A 0.9500
C18 C19 1.409(6)
C18 H18A 0.9500
C19 C20 1.421(7)
C19 H19A 0.9500
C20 C21 1.416(6)
C20 H20A 0.9500
C21 H21A 0.9500
C22 C23 1.412(5)
C22 C26 1.435(5)
C22 H22A 0.9500
C23 C24 1.420(5)
C23 H23A 0.9500
C24 C25 1.416(5)
C24 H24A 0.9500
C25 C26 1.428(4)
C25 H25A 0.9500
C27 C28 1.394(5)
C27 C39 1.471(5)
C28 C29 1.365(5)
C28 H28A 0.9500
C29 H29A 0.9500
C30 C31 1.409(5)
C30 C34 1.425(5)
C30 H30A 0.9500
C31 C32 1.408(5)
C31 H31A 0.9500
C32 C33 1.409(5)
C32 H32A 0.9500
C33 C34 1.409(5)
C33 H33A 0.9500
C34 H34A 0.9500
C35 C36 1.419(5)
C35 C39 1.426(4)
C35 H35A 0.9500
C36 C37 1.416(5)
C36 H36A 0.9500
C37 C38 1.411(5)
C37 H37A 0.9500
C38 C39 1.425(4)
C38 H38A 0.9500

loop_
_geom_torsion_atom_site_label_1
_geom_torsion_atom_site_label_2
_geom_torsion_atom_site_label_3
_geom_torsion_atom_site_label_4
_geom_torsion
C1 N1 N2 C3 0.3(3)
Tl1 N1 N2 C3 -160.9(2)
C1 N1 N2 B1 178.9(3)
Tl1 N1 N2 B1 17.7(4)
N4 B1 N2 C3 104.9(4)
N6 B1 N2 C3 -133.0(3)
N4 B1 N2 N1 -73.4(4)
N6 B1 N2 N1 48.7(4)
C14 N3 N4 C16 0.2(3)
Tl1 N3 N4 C16 -162.0(2)
C14 N3 N4 B1 -177.7(3)
Tl1 N3 N4 B1 20.2(3)
N2 B1 N4 C16 -129.2(3)
N6 B1 N4 C16 108.4(4)
N2 B1 N4 N3 48.2(4)
N6 B1 N4 N3 -74.2(4)
C27 N5 N6 C29 -0.1(3)
Tl1 N5 N6 C29 -156.7(2)
C27 N5 N6 B1 177.7(3)
Tl1 N5 N6 B1 21.1(4)
N2 B1 N6 C29 102.9(4)
N4 B1 N6 C29 -134.9(3)
N2 B1 N6 N5 -74.5(4)
N4 B1 N6 N5 47.7(4)
N2 N1 C1 C2 -0.1(3)
Tl1 N1 C1 C2 157.8(2)
N2 N1 C1 C13 176.2(3)
Tl1 N1 C1 C13 -25.9(4)
N1 C1 C2 C3 -0.1(4)
C13 C1 C2 C3 -176.2(3)
N1 N2 C3 C2 -0.4(4)
B1 N2 C3 C2 -178.9(3)
C1 C2 C3 N2 0.3(4)
C8 C4 C5 C6 -0.1(4)
Fe1 C4 C5 C6 -59.6(2)
C8 C4 C5 Fe1 59.5(2)
C4 C5 C6 C7 0.0(4)
Fe1 C5 C6 C7 -59.9(2)
C4 C5 C6 Fe1 59.8(2)
C5 C6 C7 C8 0.2(4)
Fe1 C6 C7 C8 -59.6(2)
C5 C6 C7 Fe1 59.8(2)
C5 C4 C8 C7 0.2(4)
Fe1 C4 C8 C7 59.4(2)
C5 C4 C8 Fe1 -59.1(2)
C6 C7 C8 C4 -0.3(4)
Fe1 C7 C8 C4 -59.4(2)
C6 C7 C8 Fe1 59.2(2)
C13 C9 C10 C11 0.2(4)
Fe1 C9 C10 C11 60.0(2)
C13 C9 C10 Fe1 -59.8(2)
C9 C10 C11 C12 -0.4(4)
Fe1 C10 C11 C12 59.4(2)
C9 C10 C11 Fe1 -59.8(2)
C10 C11 C12 C13 0.4(4)
Fe1 C11 C12 C13 59.2(2)
C10 C11 C12 Fe1 -58.8(2)
C11 C12 C13 C9 -0.2(4)
Fe1 C12 C13 C9 58.6(2)
C11 C12 C13 C1 175.6(3)
Fe1 C12 C13 C1 -125.6(3)
C11 C12 C13 Fe1 -58.8(2)
C10 C9 C13 C12 0.0(3)
Fe1 C9 C13 C12 -59.2(2)
C10 C9 C13 C1 -175.6(3)
Fe1 C9 C13 C1 125.2(3)
C10 C9 C13 Fe1 59.2(2)
N1 C1 C13 C12 165.0(3)
C2 C1 C13 C12 -19.3(5)
N1 C1 C13 C9 -20.1(5)
C2 C1 C13 C9 155.6(3)
N1 C1 C13 Fe1 73.2(4)
C2 C1 C13 Fe1 -111.1(3)
N4 N3 C14 C15 -0.2(3)
Tl1 N3 C14 C15 157.9(2)
N4 N3 C14 C26 176.0(3)
Tl1 N3 C14 C26 -25.8(4)
N3 C14 C15 C16 0.2(4)
C26 C14 C15 C16 -175.8(3)
N3 N4 C16 C15 0.0(4)
B1 N4 C16 C15 177.7(3)
C14 C15 C16 N4 -0.1(4)
C21 C17 C18 C19 -0.6(5)
Fe2 C17 C18 C19 -59.8(3)
C21 C17 C18 Fe2 59.2(3)
C17 C18 C19 C20 0.3(5)
Fe2 C18 C19 C20 -59.7(3)
C17 C18 C19 Fe2 60.0(3)
C18 C19 C20 C21 0.2(5)
Fe2 C19 C20 C21 -59.2(3)
C18 C19 C20 Fe2 59.4(3)
C18 C17 C21 C20 0.7(4)
Fe2 C17 C21 C20 59.5(3)
C18 C17 C21 Fe2 -58.9(3)
C19 C20 C21 C17 -0.5(5)
Fe2 C20 C21 C17 -59.6(3)
C19 C20 C21 Fe2 59.1(3)
C26 C22 C23 C24 -0.5(4)
Fe2 C22 C23 C24 59.6(2)
C26 C22 C23 Fe2 -60.1(2)
C22 C23 C24 C25 0.3(4)
Fe2 C23 C24 C25 59.6(2)
C22 C23 C24 Fe2 -59.3(2)
C23 C24 C25 C26 0.0(4)
Fe2 C24 C25 C26 59.0(2)
C23 C24 C25 Fe2 -59.1(2)
C24 C25 C26 C22 -0.3(4)
Fe2 C25 C26 C22 58.6(2)
C24 C25 C26 C14 177.1(3)
Fe2 C25 C26 C14 -124.0(3)
C24 C25 C26 Fe2 -58.9(2)
C23 C22 C26 C25 0.5(4)
Fe2 C22 C26 C25 -59.2(2)
C23 C22 C26 C14 -176.8(3)
Fe2 C22 C26 C14 123.6(3)
C23 C22 C26 Fe2 59.7(2)
N3 C14 C26 C25 169.9(3)
C15 C14 C26 C25 -14.5(5)
N3 C14 C26 C22 -13.3(5)
C15 C14 C26 C22 162.3(3)
N3 C14 C26 Fe2 79.0(4)
C15 C14 C26 Fe2 -105.4(4)
N6 N5 C27 C28 0.6(4)
Tl1 N5 C27 C28 153.6(2)
N6 N5 C27 C39 -178.8(3)
Tl1 N5 C27 C39 -25.8(4)
N5 C27 C28 C29 -0.8(4)
C39 C27 C28 C29 178.5(3)
N5 N6 C29 C28 -0.4(4)
B1 N6 C29 C28 -178.0(3)
C27 C28 C29 N6 0.7(4)
C34 C30 C31 C32 -0.1(4)
Fe3 C30 C31 C32 59.2(2)
C34 C30 C31 Fe3 -59.3(2)
C30 C31 C32 C33 0.5(4)
Fe3 C31 C32 C33 59.5(3)
C30 C31 C32 Fe3 -59.0(3)
C31 C32 C33 C34 -0.7(4)
Fe3 C32 C33 C34 58.9(2)
C31 C32 C33 Fe3 -59.6(3)
C32 C33 C34 C30 0.7(4)
Fe3 C33 C34 C30 59.8(2)
C32 C33 C34 Fe3 -59.2(2)
C31 C30 C34 C33 -0.4(4)
Fe3 C30 C34 C33 -60.3(2)
C31 C30 C34 Fe3 59.9(2)
C39 C35 C36 C37 0.1(4)
Fe3 C35 C36 C37 -59.4(2)
C39 C35 C36 Fe3 59.5(2)
C35 C36 C37 C38 -0.2(4)
Fe3 C36 C37 C38 -59.5(2)
C35 C36 C37 Fe3 59.3(2)
C36 C37 C38 C39 0.3(4)
Fe3 C37 C38 C39 -59.1(2)
C36 C37 C38 Fe3 59.3(2)
C37 C38 C39 C35 -0.2(4)
Fe3 C38 C39 C35 -59.2(2)
C37 C38 C39 C27 179.7(3)
Fe3 C38 C39 C27 120.7(3)
C37 C38 C39 Fe3 59.0(2)
C36 C35 C39 C38 0.1(4)
Fe3 C35 C39 C38 59.3(2)
C36 C35 C39 C27 -179.8(3)
Fe3 C35 C39 C27 -120.5(3)
C36 C35 C39 Fe3 -59.3(2)
N5 C27 C39 C38 157.4(3)
C28 C27 C39 C38 -21.8(5)
N5 C27 C39 C35 -22.7(5)
C28 C27 C39 C35 158.0(4)
N5 C27 C39 Fe3 -114.2(3)
C28 C27 C39 Fe3 66.6(4)
